data_7151301
loop_
_publ_author_name
'Booker, James E. M.'
'Boto, Alicia'
'Churchill, Gwydion H.'
'Green, Clive P.'
'Ling, Matthew'
'Meek, Graham'
'Prabhakaran, Jaya'
'Sinclair, David'
'Blake, Alexander J.'
'Pattenden, Gerald'

_publ_section_title
;
 Approaches to the quaternary stereocentre and to the heterocyclic core
 in diazonamide A using the Heck reaction and related coupling
 reactions
;
_journal_issue 22
_journal_name_full 'Organic &amp;  Biomolecular Chemistry'
_journal_page_first 4193
_journal_paper_doi 10.1039/b609604b
_journal_volume 4
_journal_year 2006
_chemical_absolute_configuration syn
_chemical_formula_moiety 'C27 H31 N O5'
_chemical_formula_sum 'C27 H31 N O5'
_chemical_formula_weight 449.53
_chemical_name_systematic
;
2,2-dimethyl-4-(S)-spiro[4H-1-benzopyran-4R,4'-(3'H)-[1H-2]
benzopyran-3(S)-yl]oxazolidinine-3-carboxylic acod tert butyl carbamate
;
_space_group_IT_number 4
_symmetry_cell_setting monoclinic
_symmetry_space_group_name_Hall 'P 2yb'
_symmetry_space_group_name_H-M 'P 1 21 1'
_atom_sites_solution_hydrogens geom
_atom_sites_solution_primary direct
_atom_sites_solution_secondary difmap
_audit_creation_method SHELXL97
_cell_angle_alpha 90.00
_cell_angle_beta 100.138(2)
_cell_angle_gamma 90.00
_cell_formula_units_Z 2
_cell_length_a 9.4857(10)
_cell_length_b 9.8441(10)
_cell_length_c 13.0354(14)
_cell_measurement_reflns_used 2144
_cell_measurement_temperature 150(2)
_cell_measurement_theta_max 25.2
_cell_measurement_theta_min 2.6
_cell_volume 1198.2(2)
_computing_cell_refinement 'Bruker SAINT version 6.02a (Bruker, 2000)'
_computing_data_collection 'Bruker SMART version 5.624 (Bruker, 2001)'
_computing_data_reduction 'Bruker SAINT; Bruker SHELXTL (Bruker, 1997)'
_computing_publication_material 'SHELXL-97; PLATON (Spek, 2001)'
_computing_structure_refinement 'SHELXL-97 (Sheldrick, 1997)'
_computing_structure_solution 'SHELXS-97 (Sheldrick, 1990)'
_diffrn_ambient_temperature 150(2)
_diffrn_measured_fraction_theta_full 0.983
_diffrn_measured_fraction_theta_max 0.901
_diffrn_measurement_device_type 'Bruker SMART1000 CCD area detector'
_diffrn_measurement_method omega
_diffrn_radiation_monochromator graphite
_diffrn_radiation_source 'sealed tube'
_diffrn_radiation_type MoK\a
_diffrn_radiation_wavelength 0.71073
_diffrn_reflns_av_R_equivalents 0.033
_diffrn_reflns_av_sigmaI/netI 0.0531
_diffrn_reflns_limit_h_max 12
_diffrn_reflns_limit_h_min -10
_diffrn_reflns_limit_k_max 13
_diffrn_reflns_limit_k_min -12
_diffrn_reflns_limit_l_max 12
_diffrn_reflns_limit_l_min -16
_diffrn_reflns_number 7124
_diffrn_reflns_theta_full 27.50
_diffrn_reflns_theta_max 28.81
_diffrn_reflns_theta_min 2.18
_diffrn_standards_decay_% 0
_exptl_absorpt_coefficient_mu 0.085
_exptl_absorpt_correction_type none
_exptl_crystal_colour colourless
_exptl_crystal_density_diffrn 1.246
_exptl_crystal_density_method 'not measured'
_exptl_crystal_description block
_exptl_crystal_F_000 480
_exptl_crystal_size_max 0.45
_exptl_crystal_size_mid 0.19
_exptl_crystal_size_min 0.08
_refine_diff_density_max 0.177
_refine_diff_density_min -0.151
_refine_diff_density_rms 0.035
_refine_ls_extinction_coef 0.0028(14)
_refine_ls_extinction_expression Fc^*^=kFc[1+0.001xFc^2^\l^3^/sin(2\q)]^-1/4^
_refine_ls_extinction_method SHELXL
_refine_ls_goodness_of_fit_ref 0.928
_refine_ls_hydrogen_treatment 'riding model'
_refine_ls_matrix_type full
_refine_ls_number_parameters 299
_refine_ls_number_reflns 2974
_refine_ls_number_restraints 1
_refine_ls_restrained_S_all 0.927
_refine_ls_R_factor_all 0.0574
_refine_ls_R_factor_gt 0.0376
_refine_ls_shift/su_max 0.000
_refine_ls_shift/su_mean 0.000
_refine_ls_structure_factor_coef Fsqd
_refine_ls_weighting_details 'calc w=1/[\s^2^(Fo^2^)+(0.0336P)^2^] where P=(Fo^2^+2Fc^2^)/3'
_refine_ls_weighting_scheme calc
_refine_ls_wR_factor_gt 0.0678
_refine_ls_wR_factor_ref 0.0739
_reflns_number_gt 2238
_reflns_number_total 2980
_reflns_threshold_expression I>2sigma(I)
_cod_data_source_file b609604b.txt
_cod_data_source_block hxoxaz
_cod_depositor_comments
;
The following automatic conversions were performed:
'_symmetry_cell_setting' value 'Monoclinic' changed to 'monoclinic'
according to '/home/saulius/struct/CIF-dictionaries/cif_core.dic'
dictionary named 'cif_core.dic' version 2.4.1 from 2010-06-29.

Automatic conversion script
Id: cif_fix_enum 1527 2010-12-29 10:47:43Z saulius 

The following automatic conversions were performed:

'_atom_sites_solution_hydrogens' value 'geometrically placed' was
changed to 'geom'.

Automatic conversion script
Id: cif_fix_values 6452 2018-10-05 10:23:21Z andrius 
;
_cod_original_sg_symbol_H-M 'P 21'
_cod_database_code 7151301

loop_
_symmetry_equiv_pos_as_xyz
'x, y, z'
'-x, y+1/2, -z'

loop_
_atom_site_label
_atom_site_type_symbol
_atom_site_fract_x
_atom_site_fract_y
_atom_site_fract_z
_atom_site_U_iso_or_equiv
_atom_site_adp_type
_atom_site_occupancy
_atom_site_symmetry_multiplicity
_atom_site_calc_flag
_atom_site_refinement_flags
_atom_site_disorder_assembly
_atom_site_disorder_group
O1 O -0.02994(16) -0.27795(18) 0.67407(12) 0.0360(4) Uani 1 1 d . . .
C2 C 0.0775(2) -0.2857(3) 0.60926(18) 0.0299(5) Uani 1 1 d . . .
N3 N 0.15468(18) -0.15627(19) 0.63285(14) 0.0244(4) Uani 1 1 d . . .
C4 C 0.0952(2) -0.0755(2) 0.70876(17) 0.0245(5) Uani 1 1 d . . .
H4A H 0.0896 0.0223 0.6879 0.029 Uiso 1 1 calc R . .
C5 C -0.0539(2) -0.1378(3) 0.69371(18) 0.0324(6) Uani 1 1 d . . .
H5A H -0.0970 -0.1266 0.7571 0.039 Uiso 1 1 calc R . .
H5B H -0.1177 -0.0956 0.6339 0.039 Uiso 1 1 calc R . .
C6 C 0.1680(3) -0.4088(3) 0.6445(2) 0.0470(7) Uani 1 1 d . . .
H6A H 0.2108 -0.3988 0.7182 0.070 Uiso 1 1 calc R . .
H6B H 0.2441 -0.4171 0.6028 0.070 Uiso 1 1 calc R . .
H6C H 0.1079 -0.4904 0.6353 0.070 Uiso 1 1 calc R . .
C7 C 0.0074(3) -0.2935(3) 0.4958(2) 0.0413(7) Uani 1 1 d . . .
H7A H -0.0499 -0.2115 0.4769 0.062 Uiso 1 1 calc R . .
H7B H -0.0546 -0.3736 0.4848 0.062 Uiso 1 1 calc R . .
H7C H 0.0815 -0.3003 0.4523 0.062 Uiso 1 1 calc R . .
O8 O 0.31894(16) -0.19278(17) 0.52843(13) 0.0338(4) Uani 1 1 d . . .
C8 C 0.2662(2) -0.1192(2) 0.58668(17) 0.0265(5) Uani 1 1 d . . .
O9 O 0.30615(15) 0.00917(16) 0.61215(12) 0.0268(4) Uani 1 1 d . . .
C10 C 0.4277(2) 0.0718(3) 0.57304(17) 0.0277(5) Uani 1 1 d . . .
C11 C 0.3923(2) 0.0852(3) 0.45502(17) 0.0345(6) Uani 1 1 d . . .
H11A H 0.3036 0.1374 0.4356 0.052 Uiso 1 1 calc R . .
H11B H 0.3797 -0.0054 0.4236 0.052 Uiso 1 1 calc R . .
H11C H 0.4707 0.1322 0.4299 0.052 Uiso 1 1 calc R . .
C12 C 0.5647(2) -0.0083(3) 0.6095(2) 0.0368(6) Uani 1 1 d . . .
H12A H 0.5828 -0.0138 0.6858 0.055 Uiso 1 1 calc R . .
H12B H 0.6452 0.0376 0.5862 0.055 Uiso 1 1 calc R . .
H12C H 0.5543 -0.1001 0.5801 0.055 Uiso 1 1 calc R . .
C13 C 0.4378(2) 0.2102(3) 0.62463(19) 0.0342(6) Uani 1 1 d . . .
H13A H 0.4609 0.1992 0.7004 0.051 Uiso 1 1 calc R . .
H13B H 0.3459 0.2575 0.6061 0.051 Uiso 1 1 calc R . .
H13C H 0.5130 0.2635 0.6007 0.051 Uiso 1 1 calc R . .
O1A O -0.01368(18) 0.26556(18) 0.79739(14) 0.0417(5) Uani 1 1 d . . .
C2A C 0.1304(2) 0.2598(3) 0.79838(19) 0.0329(6) Uani 1 1 d . . .
H2AA H 0.1729 0.3337 0.7682 0.039 Uiso 1 1 calc R . .
C3A C 0.2146(2) 0.1601(3) 0.83778(18) 0.0291(6) Uani 1 1 d . . .
H3AA H 0.3133 0.1664 0.8335 0.035 Uiso 1 1 calc R . .
C5A C 0.0102(2) 0.0579(2) 0.90025(17) 0.0264(5) Uani 1 1 d . . .
C6A C -0.0712(2) 0.1643(3) 0.85226(18) 0.0289(5) Uani 1 1 d . . .
C7A C -0.2142(3) 0.1793(3) 0.8565(2) 0.0386(7) Uani 1 1 d . . .
H7AA H -0.2667 0.2537 0.8226 0.046 Uiso 1 1 calc R . .
C8A C -0.2807(3) 0.0858(3) 0.9102(2) 0.0414(7) Uani 1 1 d . . .
H8AA H -0.3800 0.0941 0.9120 0.050 Uiso 1 1 calc R . .
C9A C -0.2028(2) -0.0204(3) 0.96160(19) 0.0377(6) Uani 1 1 d . . .
H9AA H -0.2482 -0.0841 0.9998 0.045 Uiso 1 1 calc R . .
C10A C -0.0593(2) -0.0336(3) 0.95722(18) 0.0319(6) Uani 1 1 d . . .
H10A H -0.0064 -0.1061 0.9935 0.038 Uiso 1 1 calc R . .
C1' C 0.4016(2) -0.1589(3) 0.91441(18) 0.0320(6) Uani 1 1 d . . .
H1'A H 0.5051 -0.1624 0.9113 0.038 Uiso 1 1 calc R . .
H1'B H 0.3699 -0.2525 0.9265 0.038 Uiso 1 1 calc R . .
O2' O 0.32557(14) -0.11168(16) 0.81717(11) 0.0274(4) Uani 1 1 d . . .
C3' C 0.1780(2) -0.0915(2) 0.82131(17) 0.0246(5) Uani 1 1 d . . .
H3'A H 0.1407 -0.1725 0.8543 0.030 Uiso 1 1 calc R . .
C4' C 0.1649(2) 0.0363(2) 0.88936(17) 0.0250(5) Uani 1 1 d . . .
C5' C 0.2635(2) 0.0176(2) 0.99484(18) 0.0262(5) Uani 1 1 d . . .
C6' C 0.3798(2) -0.0706(2) 1.00447(18) 0.0268(5) Uani 1 1 d . . .
C7' C 0.4754(2) -0.0768(3) 1.09867(19) 0.0321(6) Uani 1 1 d . . .
H7'A H 0.5566 -0.1347 1.1049 0.039 Uiso 1 1 calc R . .
C8' C 0.4539(2) 0.0000(3) 1.18302(19) 0.0369(6) Uani 1 1 d . . .
H8'A H 0.5193 -0.0061 1.2470 0.044 Uiso 1 1 calc R . .
C9' C 0.3375(3) 0.0857(3) 1.17461(19) 0.0374(6) Uani 1 1 d . . .
H9'A H 0.3219 0.1379 1.2329 0.045 Uiso 1 1 calc R . .
C10' C 0.2436(3) 0.0952(3) 1.08105(18) 0.0335(6) Uani 1 1 d . . .
H10B H 0.1642 0.1553 1.0752 0.040 Uiso 1 1 calc R . .

loop_
_atom_site_aniso_label
_atom_site_aniso_U_11
_atom_site_aniso_U_22
_atom_site_aniso_U_33
_atom_site_aniso_U_23
_atom_site_aniso_U_13
_atom_site_aniso_U_12
O1 0.0360(9) 0.0395(11) 0.0341(10) -0.0025(9) 0.0104(7) -0.0121(9)
C2 0.0307(13) 0.0285(13) 0.0309(14) -0.0027(12) 0.0059(10) -0.0056(11)
N3 0.0250(10) 0.0250(11) 0.0247(10) -0.0042(9) 0.0080(8) -0.0024(8)
C4 0.0241(12) 0.0249(13) 0.0251(12) -0.0003(10) 0.0062(9) 0.0009(10)
C5 0.0267(12) 0.0413(17) 0.0293(14) -0.0032(12) 0.0053(10) -0.0029(12)
C6 0.0551(17) 0.0313(15) 0.0541(19) 0.0061(15) 0.0088(14) 0.0016(14)
C7 0.0396(14) 0.0490(18) 0.0340(15) -0.0099(14) 0.0029(11) -0.0140(14)
O8 0.0337(9) 0.0319(10) 0.0384(10) -0.0078(8) 0.0138(7) 0.0016(8)
C8 0.0273(12) 0.0274(14) 0.0241(13) 0.0004(11) 0.0025(10) 0.0028(11)
O9 0.0300(8) 0.0262(9) 0.0263(9) -0.0023(7) 0.0110(6) -0.0041(7)
C10 0.0246(12) 0.0325(14) 0.0279(13) -0.0003(11) 0.0095(9) -0.0041(11)
C11 0.0371(14) 0.0409(15) 0.0279(14) 0.0013(12) 0.0126(11) -0.0032(13)
C12 0.0288(13) 0.0426(16) 0.0388(16) -0.0012(13) 0.0054(11) 0.0006(12)
C13 0.0368(13) 0.0331(14) 0.0356(15) -0.0032(12) 0.0144(11) -0.0083(12)
O1A 0.0442(11) 0.0348(11) 0.0451(11) 0.0107(9) 0.0051(8) 0.0063(9)
C2A 0.0374(14) 0.0323(15) 0.0286(14) 0.0022(11) 0.0049(11) -0.0068(12)
C3A 0.0316(13) 0.0291(13) 0.0267(14) 0.0006(11) 0.0050(10) -0.0056(11)
C5A 0.0263(12) 0.0317(14) 0.0206(12) -0.0027(10) 0.0028(9) 0.0036(10)
C6A 0.0320(13) 0.0281(13) 0.0260(13) -0.0029(11) 0.0033(10) 0.0016(11)
C7A 0.0372(15) 0.0359(17) 0.0406(16) -0.0055(13) 0.0012(12) 0.0102(12)
C8A 0.0294(14) 0.0545(17) 0.0413(16) -0.0093(15) 0.0093(12) 0.0059(14)
C9A 0.0329(14) 0.0476(17) 0.0345(15) -0.0011(13) 0.0112(11) -0.0017(13)
C10A 0.0320(13) 0.0361(15) 0.0279(14) 0.0031(11) 0.0066(10) -0.0007(11)
C1' 0.0287(12) 0.0373(15) 0.0291(13) 0.0024(12) 0.0025(10) 0.0054(12)
O2' 0.0224(8) 0.0343(10) 0.0257(9) 0.0017(7) 0.0049(6) 0.0030(7)
C3' 0.0217(11) 0.0282(13) 0.0250(12) 0.0019(10) 0.0070(9) 0.0002(10)
C4' 0.0275(12) 0.0257(13) 0.0221(12) 0.0018(10) 0.0051(9) 0.0006(10)
C5' 0.0273(12) 0.0279(13) 0.0232(12) 0.0031(10) 0.0037(9) -0.0018(10)
C6' 0.0249(12) 0.0300(14) 0.0259(13) 0.0056(11) 0.0054(9) -0.0023(10)
C7' 0.0263(12) 0.0378(15) 0.0320(14) 0.0085(12) 0.0041(10) -0.0019(11)
C8' 0.0345(14) 0.0478(17) 0.0256(14) 0.0068(13) -0.0025(11) -0.0104(13)
C9' 0.0455(15) 0.0410(15) 0.0242(14) -0.0025(12) 0.0019(11) -0.0030(13)
C10' 0.0392(14) 0.0319(14) 0.0289(14) 0.0009(12) 0.0043(11) 0.0003(12)

loop_
_atom_type_symbol
_atom_type_description
_atom_type_scat_dispersion_real
_atom_type_scat_dispersion_imag
_atom_type_scat_source
C C 0.0033 0.0016 'International Tables Vol C Tables 4.2.6.8 and 6.1.1.4'
H H 0.0000 0.0000 'International Tables Vol C Tables 4.2.6.8 and 6.1.1.4'
N N 0.0061 0.0033 'International Tables Vol C Tables 4.2.6.8 and 6.1.1.4'
O O 0.0106 0.0060 'International Tables Vol C Tables 4.2.6.8 and 6.1.1.4'

loop_
_geom_angle_atom_site_label_1
_geom_angle_atom_site_label_2
_geom_angle_atom_site_label_3
_geom_angle
_geom_angle_site_symmetry_1
_geom_angle_site_symmetry_3
_geom_angle_publ_flag
C5 O1 C2 107.95(18) . . ?
O1 C2 N3 102.09(19) . . ?
O1 C2 C6 106.7(2) . . ?
N3 C2 C6 113.28(18) . . ?
O1 C2 C7 110.05(18) . . ?
N3 C2 C7 111.4(2) . . ?
C6 C2 C7 112.6(2) . . ?
C8 N3 C4 125.47(19) . . ?
C8 N3 C2 122.50(18) . . ?
C4 N3 C2 112.03(17) . . ?
N3 C4 C5 98.92(17) . . ?
N3 C4 C3' 113.34(18) . . ?
C5 C4 C3' 112.78(18) . . ?
O1 C5 C4 103.78(18) . . ?
O8 C8 O9 125.7(2) . . ?
O8 C8 N3 123.7(2) . . ?
O9 C8 N3 110.56(19) . . ?
C8 O9 C10 120.75(18) . . ?
O9 C10 C13 102.41(17) . . ?
O9 C10 C11 109.81(18) . . ?
C13 C10 C11 110.9(2) . . ?
O9 C10 C12 110.57(19) . . ?
C13 C10 C12 110.1(2) . . ?
C11 C10 C12 112.64(19) . . ?
C2A O1A C6A 116.56(19) . . ?
C3A C2A O1A 125.1(2) . . ?
C2A C3A C4' 124.3(2) . . ?
C6A C5A C10A 116.6(2) . . ?
C6A C5A C4' 122.5(2) . . ?
C10A C5A C4' 120.8(2) . . ?
C7A C6A C5A 122.6(2) . . ?
C7A C6A O1A 115.0(2) . . ?
C5A C6A O1A 122.4(2) . . ?
C8A C7A C6A 119.5(2) . . ?
C7A C8A C9A 119.9(2) . . ?
C10A C9A C8A 119.9(3) . . ?
C9A C10A C5A 121.4(2) . . ?
O2' C1' C6' 112.89(19) . . ?
C1' O2' C3' 111.09(16) . . ?
O2' C3' C4 108.48(16) . . ?
O2' C3' C4' 108.20(18) . . ?
C4 C3' C4' 112.38(19) . . ?
C3A C4' C5A 108.20(18) . . ?
C3A C4' C5' 107.92(19) . . ?
C5A C4' C5' 112.43(18) . . ?
C3A C4' C3' 109.66(17) . . ?
C5A C4' C3' 110.09(18) . . ?
C5' C4' C3' 108.49(18) . . ?
C6' C5' C10' 119.0(2) . . ?
C6' C5' C4' 120.3(2) . . ?
C10' C5' C4' 120.6(2) . . ?
C5' C6' C7' 119.3(2) . . ?
C5' C6' C1' 120.39(19) . . ?
C7' C6' C1' 120.3(2) . . ?
C8' C7' C6' 120.9(2) . . ?
C9' C8' C7' 120.1(2) . . ?
C8' C9' C10' 119.7(2) . . ?
C9' C10' C5' 121.0(2) . . ?

loop_
_geom_bond_atom_site_label_1
_geom_bond_atom_site_label_2
_geom_bond_distance
_geom_bond_site_symmetry_2
_geom_bond_publ_flag
O1 C5 1.429(3) . ?
O1 C2 1.436(3) . ?
C2 N3 1.474(3) . ?
C2 C6 1.509(4) . ?
C2 C7 1.512(3) . ?
N3 C8 1.356(3) . ?
N3 C4 1.458(3) . ?
C4 C5 1.522(3) . ?
C4 C3' 1.545(3) . ?
O8 C8 1.218(3) . ?
C8 O9 1.345(3) . ?
O9 C10 1.475(3) . ?
C10 C13 1.515(3) . ?
C10 C11 1.522(3) . ?
C10 C12 1.523(3) . ?
O1A C2A 1.366(3) . ?
O1A C6A 1.393(3) . ?
C2A C3A 1.311(3) . ?
C3A C4' 1.507(3) . ?
C5A C6A 1.384(3) . ?
C5A C10A 1.404(3) . ?
C5A C4' 1.513(3) . ?
C6A C7A 1.376(3) . ?
C7A C8A 1.375(4) . ?
C8A C9A 1.383(4) . ?
C9A C10A 1.379(3) . ?
C1' O2' 1.422(3) . ?
C1' C6' 1.504(3) . ?
O2' C3' 1.424(2) . ?
C3' C4' 1.557(3) . ?
C4' C5' 1.532(3) . ?
C5' C6' 1.393(3) . ?
C5' C10' 1.399(3) . ?
C6' C7' 1.393(3) . ?
C7' C8' 1.379(4) . ?
C8' C9' 1.378(3) . ?
C9' C10' 1.381(3) . ?

loop_
_geom_torsion_atom_site_label_1
_geom_torsion_atom_site_label_2
_geom_torsion_atom_site_label_3
_geom_torsion_atom_site_label_4
_geom_torsion
_geom_torsion_site_symmetry_1
_geom_torsion_site_symmetry_2
_geom_torsion_site_symmetry_3
_geom_torsion_site_symmetry_4
_geom_torsion_publ_flag
C5 O1 C2 N3 24.4(2) . . . . ?
C5 O1 C2 C6 143.5(2) . . . . ?
C5 O1 C2 C7 -94.0(2) . . . . ?
O1 C2 N3 C8 -179.03(18) . . . . ?
C6 C2 N3 C8 66.6(3) . . . . ?
C7 C2 N3 C8 -61.6(3) . . . . ?
O1 C2 N3 C4 0.1(2) . . . . ?
C6 C2 N3 C4 -114.3(2) . . . . ?
C7 C2 N3 C4 117.5(2) . . . . ?
C8 N3 C4 C5 157.0(2) . . . . ?
C2 N3 C4 C5 -22.0(2) . . . . ?
C8 N3 C4 C3' -83.3(3) . . . . ?
C2 N3 C4 C3' 97.6(2) . . . . ?
C2 O1 C5 C4 -39.2(2) . . . . ?
N3 C4 C5 O1 35.9(2) . . . . ?
C3' C4 C5 O1 -84.2(2) . . . . ?
C4 N3 C8 O8 175.3(2) . . . . ?
C2 N3 C8 O8 -5.7(3) . . . . ?
C4 N3 C8 O9 -6.4(3) . . . . ?
C2 N3 C8 O9 172.63(18) . . . . ?
O8 C8 O9 C10 -2.9(3) . . . . ?
N3 C8 O9 C10 178.76(18) . . . . ?
C8 O9 C10 C13 -177.33(19) . . . . ?
C8 O9 C10 C11 64.8(3) . . . . ?
C8 O9 C10 C12 -60.1(3) . . . . ?
C6A O1A C2A C3A 7.1(4) . . . . ?
O1A C2A C3A C4' -0.6(4) . . . . ?
C10A C5A C6A C7A -1.9(3) . . . . ?
C4' C5A C6A C7A 175.7(2) . . . . ?
C10A C5A C6A O1A 177.0(2) . . . . ?
C4' C5A C6A O1A -5.4(3) . . . . ?
C2A O1A C6A C7A 175.1(2) . . . . ?
C2A O1A C6A C5A -3.9(3) . . . . ?
C5A C6A C7A C8A 0.0(4) . . . . ?
O1A C6A C7A C8A -179.0(2) . . . . ?
C6A C7A C8A C9A 1.6(4) . . . . ?
C7A C8A C9A C10A -1.2(4) . . . . ?
C8A C9A C10A C5A -0.8(4) . . . . ?
C6A C5A C10A C9A 2.3(3) . . . . ?
C4' C5A C10A C9A -175.4(2) . . . . ?
C6' C1' O2' C3' -52.7(3) . . . . ?
C1' O2' C3' C4 -166.06(18) . . . . ?
C1' O2' C3' C4' 71.8(2) . . . . ?
N3 C4 C3' O2' 33.3(3) . . . . ?
C5 C4 C3' O2' 144.68(19) . . . . ?
N3 C4 C3' C4' 152.88(17) . . . . ?
C5 C4 C3' C4' -95.7(2) . . . . ?
C2A C3A C4' C5A -7.7(3) . . . . ?
C2A C3A C4' C5' -129.6(3) . . . . ?
C2A C3A C4' C3' 112.4(3) . . . . ?
C6A C5A C4' C3A 10.4(3) . . . . ?
C10A C5A C4' C3A -172.1(2) . . . . ?
C6A C5A C4' C5' 129.5(2) . . . . ?
C10A C5A C4' C5' -53.0(3) . . . . ?
C6A C5A C4' C3' -109.4(2) . . . . ?
C10A C5A C4' C3' 68.1(3) . . . . ?
O2' C3' C4' C3A 63.7(2) . . . . ?
C4 C3' C4' C3A -56.0(2) . . . . ?
O2' C3' C4' C5A -177.32(17) . . . . ?
C4 C3' C4' C5A 62.9(2) . . . . ?
O2' C3' C4' C5' -53.9(2) . . . . ?
C4 C3' C4' C5' -173.65(17) . . . . ?
C3A C4' C5' C6' -95.9(2) . . . . ?
C5A C4' C5' C6' 144.9(2) . . . . ?
C3' C4' C5' C6' 22.9(3) . . . . ?
C3A C4' C5' C10' 80.0(3) . . . . ?
C5A C4' C5' C10' -39.3(3) . . . . ?
C3' C4' C5' C10' -161.3(2) . . . . ?
C10' C5' C6' C7' -1.7(3) . . . . ?
C4' C5' C6' C7' 174.2(2) . . . . ?
C10' C5' C6' C1' 178.0(2) . . . . ?
C4' C5' C6' C1' -6.1(3) . . . . ?
O2' C1' C6' C5' 19.1(3) . . . . ?
O2' C1' C6' C7' -161.2(2) . . . . ?
C5' C6' C7' C8' 2.0(4) . . . . ?
C1' C6' C7' C8' -177.7(2) . . . . ?
C6' C7' C8' C9' -0.8(4) . . . . ?
C7' C8' C9' C10' -0.7(4) . . . . ?
C8' C9' C10' C5' 0.9(4) . . . . ?
C6' C5' C10' C9' 0.3(4) . . . . ?
C4' C5' C10' C9' -175.7(2) . . . . ?

loop_
_cod_related_entry_id
_cod_related_entry_database
_cod_related_entry_code
1 ChemSpider 21188793
